data_7216844
loop_
_publ_author_name
'Hu, Fei-Long'
'Wang, Shu-Long'
'Wu, Bing'
'Yu, Hong'
'Wang, Fan'
'Lang, Jian-Ping'

_publ_section_title
;
 Ligand geometry-directed assembly of seven entangled coordination
 polymers
;
_journal_issue 28
_journal_name_full CrystEngComm
_journal_page_first 6354
_journal_paper_doi 10.1039/c3ce42545b
_journal_volume 16
_journal_year 2014
_chemical_formula_sum 'C48 H32 Cd2 N4 O10'
_chemical_formula_weight 1049.58
_chemical_name_systematic
; 
 ? 
;
_space_group_IT_number 14
_symmetry_cell_setting monoclinic
_symmetry_space_group_name_Hall '-P 2ybc'
_symmetry_space_group_name_H-M 'P 1 21/c 1'
_atom_sites_solution_hydrogens geom
_atom_sites_solution_primary direct
_atom_sites_solution_secondary difmap
_audit_creation_method SHELXL-97
_cell_angle_alpha 90.00
_cell_angle_beta 112.31(4)
_cell_angle_gamma 90.00
_cell_formula_units_Z 4
_cell_length_a 10.817(13)
_cell_length_b 15.965(19)
_cell_length_c 26.71(3)
_cell_measurement_reflns_used 4529
_cell_measurement_temperature 293(2)
_cell_measurement_theta_max 24.67
_cell_measurement_theta_min 2.27
_cell_volume 4267(9)
_computing_cell_refinement 'Bruker SMART'
_computing_data_collection 'Bruker SMART'
_computing_data_reduction 'Bruker SHELXTL'
_computing_molecular_graphics 'Bruker SHELXTL'
_computing_publication_material 'Bruker SHELXTL'
_computing_structure_refinement 'SHELXL-97 (Sheldrick, 1997)'
_computing_structure_solution 'SHELXS-97 (Sheldrick, 1990)'
_diffrn_ambient_temperature 293(2)
_diffrn_measured_fraction_theta_full 0.999
_diffrn_measured_fraction_theta_max 0.999
_diffrn_measurement_device_type 'CCD area detector'
_diffrn_measurement_method 'phi and omega scans'
_diffrn_radiation_monochromator graphite
_diffrn_radiation_source 'fine-focus sealed tube'
_diffrn_radiation_type MoK\a
_diffrn_radiation_wavelength 0.71073
_diffrn_reflns_av_R_equivalents 0.0380
_diffrn_reflns_av_sigmaI/netI 0.0427
_diffrn_reflns_limit_h_max 12
_diffrn_reflns_limit_h_min -12
_diffrn_reflns_limit_k_max 18
_diffrn_reflns_limit_k_min -18
_diffrn_reflns_limit_l_max 31
_diffrn_reflns_limit_l_min -22
_diffrn_reflns_number 23789
_diffrn_reflns_theta_full 25.01
_diffrn_reflns_theta_max 25.01
_diffrn_reflns_theta_min 1.52
_exptl_absorpt_coefficient_mu 1.063
_exptl_absorpt_correction_T_max 0.8156
_exptl_absorpt_correction_T_min 0.8077
_exptl_absorpt_correction_type multi-scan
_exptl_absorpt_process_details sadabs
_exptl_crystal_colour colorless
_exptl_crystal_density_diffrn 1.634
_exptl_crystal_density_method 'not measured'
_exptl_crystal_description block
_exptl_crystal_F_000 2096
_exptl_crystal_size_max 0.21
_exptl_crystal_size_mid 0.20
_exptl_crystal_size_min 0.20
_refine_diff_density_max 0.352
_refine_diff_density_min -0.330
_refine_diff_density_rms 0.066
_refine_ls_extinction_method none
_refine_ls_goodness_of_fit_ref 1.170
_refine_ls_hydrogen_treatment constr
_refine_ls_matrix_type full
_refine_ls_number_parameters 577
_refine_ls_number_reflns 7497
_refine_ls_number_restraints 0
_refine_ls_restrained_S_all 1.170
_refine_ls_R_factor_all 0.0565
_refine_ls_R_factor_gt 0.0319
_refine_ls_shift/su_max 0.002
_refine_ls_shift/su_mean 0.000
_refine_ls_structure_factor_coef Fsqd
_refine_ls_weighting_details 'calc w=1/[\s^2^(Fo^2^)+(0.0100P)^2^+0.0000P] where P=(Fo^2^+2Fc^2^)/3'
_refine_ls_weighting_scheme calc
_refine_ls_wR_factor_gt 0.0497
_refine_ls_wR_factor_ref 0.0553
_reflns_number_gt 5313
_reflns_number_total 7497
_reflns_threshold_expression >2sigma(I)
_cod_data_source_file c3ce42545b2.cif
_cod_data_source_block 1
_cod_depositor_comments
;
The following automatic conversions were performed:

'_symmetry_cell_setting' value 'Monoclinic' changed to 'monoclinic'
according to
/usr/data/users/saulius/crontab/automatic-downloads/rss-feeds/RSC/lib/dictionaries/cif_core.dic
dictionary named 'cif_core.dic' version 2.4.2 from 2011-04-26.

Automatic conversion script
Id: cif_fix_values 2281 2013-09-26 08:29:07Z andrius 
;
_cod_original_sg_symbol_H-M P21/c
_cod_database_code 7216844

loop_
_symmetry_equiv_pos_as_xyz
'x, y, z'
'-x, y+1/2, -z+1/2'
'-x, -y, -z'
'x, -y-1/2, z-1/2'

loop_
_atom_site_label
_atom_site_type_symbol
_atom_site_fract_x
_atom_site_fract_y
_atom_site_fract_z
_atom_site_U_iso_or_equiv
_atom_site_adp_type
_atom_site_occupancy
_atom_site_symmetry_multiplicity
_atom_site_calc_flag
_atom_site_refinement_flags
Cd1 Cd 0.44243(2) 0.516048(16) 0.305367(9) 0.03343(8) Uani 1 1 d .
Cd2 Cd 0.06870(2) 0.478221(16) 0.206706(9) 0.03222(8) Uani 1 1 d .
O1 O 0.4619(2) 0.60600(15) 0.23804(9) 0.0469(7) Uani 1 1 d .
O2 O 0.2581(2) 0.57233(15) 0.22766(9) 0.0487(7) Uani 1 1 d .
O3 O 0.1190(3) 0.12600(18) 0.65328(11) 0.0705(9) Uani 1 1 d .
O4 O 0.0581(3) 0.00464(19) 0.61629(11) 0.0769(9) Uani 1 1 d .
O5 O 0.2513(2) 0.42540(16) 0.28788(9) 0.0544(7) Uani 1 1 d .
O6 O 0.0495(2) 0.37839(15) 0.26935(9) 0.0469(7) Uani 1 1 d .
O7 O 0.3941(3) 0.86515(19) -0.14542(11) 0.0769(10) Uani 1 1 d .
O8 O 0.4491(3) 0.98469(19) -0.10551(11) 0.0730(9) Uani 1 1 d .
O9 O 0.1378(2) 0.82925(19) 0.03148(10) 0.0740(9) Uani 1 1 d .
O10 O 0.3625(2) 0.14649(18) 0.47234(10) 0.0639(8) Uani 1 1 d .
N1 N -0.1678(2) 0.47269(17) 0.16394(10) 0.0354(7) Uani 1 1 d .
N2 N -0.0257(3) 0.58184(17) 0.24234(10) 0.0355(7) Uani 1 1 d .
N3 N 0.5357(3) 0.40899(17) 0.27153(10) 0.0386(7) Uani 1 1 d .
N4 N 0.6788(2) 0.52145(18) 0.34722(10) 0.0384(7) Uani 1 1 d .
C1 C -0.2332(4) 0.4218(2) 0.12289(14) 0.0496(10) Uani 1 1 d .
H1 H -0.1837 0.3874 0.1094 0.060 Uiso 1 1 calc R
C2 C -0.3702(4) 0.4178(3) 0.09939(15) 0.0620(12) Uani 1 1 d .
H2 H -0.4127 0.3824 0.0702 0.074 Uiso 1 1 calc R
C3 C -0.4427(4) 0.4676(3) 0.12031(16) 0.0648(12) Uani 1 1 d .
H3 H -0.5356 0.4653 0.1059 0.078 Uiso 1 1 calc R
C4 C -0.3774(3) 0.5208(2) 0.16250(14) 0.0509(10) Uani 1 1 d .
H4 H -0.4255 0.5550 0.1768 0.061 Uiso 1 1 calc R
C5 C -0.2383(3) 0.5230(2) 0.18373(12) 0.0344(8) Uani 1 1 d .
C6 C -0.1605(3) 0.5823(2) 0.22764(12) 0.0320(8) Uani 1 1 d .
C7 C -0.2213(3) 0.6378(2) 0.25128(13) 0.0439(9) Uani 1 1 d .
H7 H -0.3134 0.6366 0.2417 0.053 Uiso 1 1 calc R
C8 C -0.1443(4) 0.6944(2) 0.28884(15) 0.0525(11) Uani 1 1 d .
H8 H -0.1844 0.7325 0.3043 0.063 Uiso 1 1 calc R
C9 C -0.0080(4) 0.6949(2) 0.30358(14) 0.0536(11) Uani 1 1 d .
H9 H 0.0452 0.7332 0.3288 0.064 Uiso 1 1 calc R
C10 C 0.0480(4) 0.6371(2) 0.27992(14) 0.0452(10) Uani 1 1 d .
H10 H 0.1404 0.6363 0.2904 0.054 Uiso 1 1 calc R
C11 C 0.4607(4) 0.3558(2) 0.23271(15) 0.0522(11) Uani 1 1 d .
H11 H 0.3685 0.3568 0.2228 0.063 Uiso 1 1 calc R
C12 C 0.5137(4) 0.3003(2) 0.20714(15) 0.0565(11) Uani 1 1 d .
H12 H 0.4590 0.2640 0.1808 0.068 Uiso 1 1 calc R
C13 C 0.6499(4) 0.2998(2) 0.22146(15) 0.0551(11) Uani 1 1 d .
H13 H 0.6888 0.2632 0.2046 0.066 Uiso 1 1 calc R
C14 C 0.7284(4) 0.3538(2) 0.26096(14) 0.0490(10) Uani 1 1 d .
H14 H 0.8206 0.3540 0.2708 0.059 Uiso 1 1 calc R
C15 C 0.6694(3) 0.4079(2) 0.28609(13) 0.0373(9) Uani 1 1 d .
C16 C 0.7480(3) 0.4669(2) 0.32961(13) 0.0389(9) Uani 1 1 d .
C17 C 0.8870(4) 0.4663(3) 0.35215(16) 0.0635(12) Uani 1 1 d .
H17 H 0.9346 0.4282 0.3401 0.076 Uiso 1 1 calc R
C18 C 0.9540(4) 0.5230(3) 0.39260(18) 0.0783(14) Uani 1 1 d .
H18 H 1.0469 0.5237 0.4077 0.094 Uiso 1 1 calc R
C19 C 0.8825(4) 0.5779(3) 0.41018(16) 0.0707(13) Uani 1 1 d .
H19 H 0.9255 0.6162 0.4375 0.085 Uiso 1 1 calc R
C20 C 0.7458(4) 0.5753(2) 0.38665(14) 0.0507(10) Uani 1 1 d .
H20 H 0.6972 0.6128 0.3986 0.061 Uiso 1 1 calc R
C21 C 0.1074(4) 0.0763(3) 0.61727(14) 0.0435(10) Uani 1 1 d .
C22 C 0.1620(3) 0.0965(2) 0.57453(13) 0.0408(9) Uani 1 1 d .
C23 C 0.1750(4) 0.0359(3) 0.54027(14) 0.0584(11) Uani 1 1 d .
H23 H 0.1415 -0.0176 0.5409 0.070 Uiso 1 1 calc R
C24 C 0.2089(4) 0.1754(3) 0.57171(16) 0.0700(13) Uani 1 1 d .
H24 H 0.1987 0.2172 0.5941 0.084 Uiso 1 1 calc R
C25 C 0.1530(4) 0.6781(3) 0.13480(16) 0.0651(13) Uani 1 1 d .
H25 H 0.0926 0.6486 0.1452 0.078 Uiso 1 1 calc R
C26 C 0.2877(3) 0.6682(2) 0.16398(13) 0.0356(8) Uani 1 1 d .
C27 C 0.3736(4) 0.7153(3) 0.14871(14) 0.0580(12) Uani 1 1 d .
H27 H 0.4651 0.7114 0.1684 0.070 Uiso 1 1 calc R
C28 C 0.3387(4) 0.6114(2) 0.21221(13) 0.0336(8) Uani 1 1 d .
C29 C 0.1707(4) 0.3782(2) 0.29858(13) 0.0347(8) Uani 1 1 d .
C30 C 0.2211(3) 0.3191(2) 0.34577(12) 0.0349(8) Uani 1 1 d .
C31 C 0.3442(4) 0.3289(3) 0.38730(16) 0.0711(14) Uani 1 1 d .
H31 H 0.3980 0.3740 0.3868 0.085 Uiso 1 1 calc R
C32 C 0.3887(4) 0.2720(3) 0.43001(16) 0.0767(15) Uani 1 1 d .
H32 H 0.4714 0.2796 0.4579 0.092 Uiso 1 1 calc R
C33 C 0.3115(4) 0.2056(3) 0.43089(14) 0.0447(10) Uani 1 1 d .
C34 C 0.1891(4) 0.1951(2) 0.39095(14) 0.0499(10) Uani 1 1 d .
H34 H 0.1363 0.1496 0.3919 0.060 Uiso 1 1 calc R
C35 C 0.1426(3) 0.2525(2) 0.34844(13) 0.0446(10) Uani 1 1 d .
H35 H 0.0579 0.2458 0.3217 0.054 Uiso 1 1 calc R
C36 C 0.2378(4) 0.0540(3) 0.50475(14) 0.0612(12) Uani 1 1 d .
H36 H 0.2463 0.0127 0.4817 0.073 Uiso 1 1 calc R
C37 C 0.2869(4) 0.1323(3) 0.50381(14) 0.0476(10) Uani 1 1 d .
C38 C 0.2715(4) 0.1944(3) 0.53618(17) 0.0694(13) Uani 1 1 d .
H38 H 0.3022 0.2484 0.5345 0.083 Uiso 1 1 calc R
C39 C 0.4018(4) 0.9131(3) -0.10903(14) 0.0439(10) Uani 1 1 d .
C40 C 0.3427(3) 0.8886(2) -0.06791(12) 0.0390(9) Uani 1 1 d .
C41 C 0.2878(4) 0.8099(3) -0.06963(14) 0.0579(11) Uani 1 1 d .
H41 H 0.2944 0.7706 -0.0942 0.069 Uiso 1 1 calc R
C42 C 0.2231(4) 0.7883(3) -0.03550(16) 0.0634(12) Uani 1 1 d .
H42 H 0.1865 0.7352 -0.0370 0.076 Uiso 1 1 calc R
C43 C 0.2142(4) 0.8470(3) 0.00064(14) 0.0514(11) Uani 1 1 d .
C44 C 0.2704(4) 0.9243(3) 0.00433(14) 0.0607(12) Uani 1 1 d .
H44 H 0.2662 0.9626 0.0299 0.073 Uiso 1 1 calc R
C45 C 0.3339(3) 0.9454(3) -0.03027(13) 0.0509(10) Uani 1 1 d .
H45 H 0.3711 0.9984 -0.0281 0.061 Uiso 1 1 calc R
C46 C 0.3261(4) 0.7691(3) 0.10423(15) 0.0667(13) Uani 1 1 d .
H46 H 0.3856 0.8008 0.0945 0.080 Uiso 1 1 calc R
C47 C 0.1925(4) 0.7747(3) 0.07515(14) 0.0498(11) Uani 1 1 d .
C48 C 0.1048(4) 0.7308(3) 0.09032(16) 0.0712(14) Uani 1 1 d .
H48 H 0.0133 0.7360 0.0710 0.085 Uiso 1 1 calc R

loop_
_atom_site_aniso_label
_atom_site_aniso_U_11
_atom_site_aniso_U_22
_atom_site_aniso_U_33
_atom_site_aniso_U_23
_atom_site_aniso_U_13
_atom_site_aniso_U_12
Cd1 0.03163(15) 0.04078(17) 0.03095(15) 0.00286(12) 0.01534(11) 0.00241(12)
Cd2 0.03114(15) 0.03897(17) 0.02951(14) 0.00246(11) 0.01486(11) 0.00426(12)
O1 0.0359(16) 0.0635(19) 0.0453(16) 0.0171(12) 0.0199(13) 0.0067(13)
O2 0.0402(16) 0.0573(18) 0.0516(16) 0.0195(12) 0.0208(12) -0.0065(13)
O3 0.106(2) 0.069(2) 0.0623(19) -0.0196(16) 0.0612(18) -0.0263(18)
O4 0.116(3) 0.068(2) 0.079(2) -0.0058(15) 0.0729(19) -0.0171(19)
O5 0.0466(17) 0.063(2) 0.0537(17) 0.0241(13) 0.0196(13) -0.0114(14)
O6 0.0357(16) 0.0592(19) 0.0434(16) 0.0167(12) 0.0122(12) 0.0031(12)
O7 0.107(3) 0.088(2) 0.060(2) -0.0236(17) 0.0589(18) -0.0302(19)
O8 0.104(2) 0.062(2) 0.083(2) -0.0022(16) 0.0696(18) -0.0115(18)
O9 0.0528(18) 0.118(3) 0.0629(19) 0.0565(17) 0.0348(15) 0.0328(17)
O10 0.0509(17) 0.096(2) 0.0566(18) 0.0449(15) 0.0340(14) 0.0282(15)
N1 0.0355(16) 0.0382(19) 0.0341(16) -0.0019(14) 0.0149(13) -0.0001(14)
N2 0.0322(17) 0.0377(19) 0.0385(17) -0.0038(13) 0.0154(14) -0.0032(14)
N3 0.0368(18) 0.039(2) 0.0418(18) -0.0042(13) 0.0170(14) -0.0018(14)
N4 0.0362(17) 0.0430(19) 0.0364(17) 0.0002(14) 0.0144(13) -0.0023(15)
C1 0.052(3) 0.050(3) 0.046(2) -0.0127(19) 0.017(2) -0.003(2)
C2 0.053(3) 0.067(3) 0.054(3) -0.015(2) 0.006(2) -0.012(2)
C3 0.035(2) 0.080(4) 0.070(3) -0.016(2) 0.009(2) -0.007(2)
C4 0.027(2) 0.059(3) 0.067(3) -0.008(2) 0.0179(18) 0.004(2)
C5 0.033(2) 0.038(2) 0.0340(19) 0.0041(16) 0.0146(15) -0.0011(17)
C6 0.029(2) 0.035(2) 0.035(2) 0.0018(15) 0.0167(16) 0.0002(16)
C7 0.038(2) 0.051(3) 0.050(2) -0.0023(18) 0.0253(19) 0.0041(19)
C8 0.055(3) 0.051(3) 0.056(3) -0.012(2) 0.026(2) 0.010(2)
C9 0.058(3) 0.048(3) 0.051(3) -0.0158(19) 0.018(2) -0.006(2)
C10 0.038(2) 0.044(3) 0.052(3) -0.0110(18) 0.0148(19) -0.0044(18)
C11 0.042(3) 0.055(3) 0.058(3) -0.011(2) 0.018(2) -0.003(2)
C12 0.065(3) 0.049(3) 0.052(3) -0.012(2) 0.019(2) -0.001(2)
C13 0.067(3) 0.049(3) 0.058(3) -0.003(2) 0.034(2) 0.010(2)
C14 0.046(3) 0.051(3) 0.058(3) 0.009(2) 0.029(2) 0.012(2)
C15 0.034(2) 0.039(2) 0.043(2) 0.0056(16) 0.0185(18) 0.0060(17)
C16 0.031(2) 0.045(3) 0.042(2) 0.0071(17) 0.0156(17) -0.0011(17)
C17 0.039(2) 0.071(3) 0.078(3) -0.008(2) 0.020(2) -0.002(2)
C18 0.029(2) 0.103(4) 0.090(4) -0.014(3) 0.009(2) -0.012(3)
C19 0.049(3) 0.088(4) 0.065(3) -0.019(2) 0.011(2) -0.025(3)
C20 0.052(3) 0.052(3) 0.049(3) -0.0108(19) 0.021(2) -0.011(2)
C21 0.042(2) 0.055(3) 0.036(2) 0.0039(19) 0.0184(18) -0.004(2)
C22 0.043(2) 0.049(3) 0.032(2) 0.0075(17) 0.0159(17) -0.0021(19)
C23 0.066(3) 0.063(3) 0.057(3) -0.011(2) 0.035(2) -0.019(2)
C24 0.104(4) 0.058(3) 0.072(3) 0.003(2) 0.060(3) -0.001(3)
C25 0.036(2) 0.082(3) 0.077(3) 0.040(2) 0.020(2) 0.000(2)
C26 0.031(2) 0.045(2) 0.038(2) 0.0033(16) 0.0215(17) 0.0026(17)
C27 0.036(2) 0.093(4) 0.046(3) 0.021(2) 0.0174(19) -0.003(2)
C28 0.040(2) 0.032(2) 0.035(2) 0.0022(15) 0.0220(18) 0.0046(17)
C29 0.044(2) 0.033(2) 0.034(2) 0.0003(15) 0.0222(18) 0.0025(17)
C30 0.034(2) 0.043(2) 0.033(2) 0.0043(16) 0.0179(17) 0.0053(17)
C31 0.035(2) 0.087(4) 0.080(3) 0.040(3) 0.008(2) -0.015(2)
C32 0.038(3) 0.106(4) 0.067(3) 0.042(3) -0.002(2) -0.011(2)
C33 0.040(2) 0.062(3) 0.040(2) 0.0181(19) 0.024(2) 0.011(2)
C34 0.049(3) 0.057(3) 0.044(2) 0.0139(19) 0.018(2) -0.006(2)
C35 0.039(2) 0.054(3) 0.035(2) 0.0061(18) 0.0080(17) -0.0104(19)
C36 0.068(3) 0.079(3) 0.048(3) -0.012(2) 0.035(2) -0.017(2)
C37 0.040(2) 0.072(3) 0.034(2) 0.024(2) 0.0177(18) 0.012(2)
C38 0.100(4) 0.045(3) 0.083(3) 0.012(2) 0.057(3) -0.006(3)
C39 0.040(2) 0.057(3) 0.034(2) 0.0047(19) 0.0142(18) -0.002(2)
C40 0.040(2) 0.051(3) 0.025(2) 0.0063(16) 0.0107(16) 0.0031(18)
C41 0.076(3) 0.054(3) 0.054(3) -0.004(2) 0.036(2) -0.007(2)
C42 0.077(3) 0.058(3) 0.066(3) 0.016(2) 0.040(3) -0.004(2)
C43 0.042(3) 0.078(3) 0.037(2) 0.026(2) 0.0182(19) 0.013(2)
C44 0.059(3) 0.093(4) 0.039(2) -0.008(2) 0.028(2) 0.001(3)
C45 0.055(3) 0.057(3) 0.046(2) -0.0063(19) 0.025(2) -0.016(2)
C46 0.044(3) 0.103(4) 0.058(3) 0.040(2) 0.025(2) -0.004(2)
C47 0.042(3) 0.073(3) 0.039(2) 0.021(2) 0.021(2) 0.015(2)
C48 0.034(2) 0.097(4) 0.074(3) 0.046(3) 0.011(2) 0.003(2)

loop_
_atom_type_symbol
_atom_type_description
_atom_type_scat_dispersion_real
_atom_type_scat_dispersion_imag
_atom_type_scat_source
C C 0.0033 0.0016 'International Tables Vol C Tables 4.2.6.8 and 6.1.1.4'
H H 0.0000 0.0000 'International Tables Vol C Tables 4.2.6.8 and 6.1.1.4'
Cd Cd -0.8075 1.2024 'International Tables Vol C Tables 4.2.6.8 and 6.1.1.4'
N N 0.0061 0.0033 'International Tables Vol C Tables 4.2.6.8 and 6.1.1.4'
O O 0.0106 0.0060 'International Tables Vol C Tables 4.2.6.8 and 6.1.1.4'

loop_
_geom_angle_atom_site_label_1
_geom_angle_atom_site_label_2
_geom_angle_atom_site_label_3
_geom_angle
_geom_angle_site_symmetry_1
_geom_angle_site_symmetry_3
N3 Cd1 O8 122.42(10) . 4_576
N3 Cd1 N4 70.26(11) . .
O8 Cd1 N4 84.84(11) 4_576 .
N3 Cd1 O1 88.51(12) . .
O8 Cd1 O1 142.38(10) 4_576 .
N4 Cd1 O1 86.86(10) . .
N3 Cd1 O5 87.16(12) . .
O8 Cd1 O5 83.57(10) 4_576 .
N4 Cd1 O5 143.33(10) . .
O1 Cd1 O5 122.08(9) . .
N3 Cd1 O2 105.91(11) . .
O8 Cd1 O2 124.29(11) 4_576 .
N4 Cd1 O2 140.77(9) . .
O1 Cd1 O2 53.93(10) . .
O5 Cd1 O2 72.14(10) . .
N3 Cd1 O7 167.61(10) . 4_576
O8 Cd1 O7 52.99(10) 4_576 4_576
N4 Cd1 O7 97.41(11) . 4_576
O1 Cd1 O7 92.07(12) . 4_576
O5 Cd1 O7 102.93(12) . 4_576
O2 Cd1 O7 84.28(11) . 4_576
N3 Cd1 C39 149.06(11) . 4_576
O8 Cd1 C39 26.95(10) 4_576 4_576
N4 Cd1 C39 94.46(12) . 4_576
O1 Cd1 C39 118.21(14) . 4_576
O5 Cd1 C39 90.67(11) . 4_576
O2 Cd1 C39 102.72(13) . 4_576
O7 Cd1 C39 26.41(9) 4_576 4_576
N2 Cd2 N1 70.33(11) . .
N2 Cd2 O6 91.12(12) . .
N1 Cd2 O6 86.99(10) . .
N2 Cd2 O3 167.15(10) . 4_565
N1 Cd2 O3 97.77(11) . 4_565
O6 Cd2 O3 93.11(12) . 4_565
N2 Cd2 O4 118.13(11) . 4_565
N1 Cd2 O4 83.61(11) . 4_565
O6 Cd2 O4 143.60(10) . 4_565
O3 Cd2 O4 53.81(10) 4_565 4_565
N2 Cd2 O2 85.91(12) . .
N1 Cd2 O2 142.60(9) . .
O6 Cd2 O2 122.98(9) . .
O3 Cd2 O2 101.86(12) 4_565 .
O4 Cd2 O2 82.80(10) 4_565 .
N2 Cd2 O5 102.30(11) . .
N1 Cd2 O5 140.21(9) . .
O6 Cd2 O5 53.53(10) . .
O3 Cd2 O5 89.94(12) 4_565 .
O4 Cd2 O5 130.08(11) 4_565 .
O2 Cd2 O5 71.61(10) . .
N2 Cd2 C21 145.47(11) . 4_565
N1 Cd2 C21 93.60(12) . 4_565
O6 Cd2 C21 119.18(13) . 4_565
O3 Cd2 C21 26.53(10) 4_565 4_565
O4 Cd2 C21 27.55(10) 4_565 4_565
O2 Cd2 C21 90.16(11) . 4_565
O5 Cd2 C21 108.92(13) . 4_565
C28 O1 Cd1 94.4(2) . .
C28 O2 Cd2 149.0(2) . .
C28 O2 Cd1 91.0(2) . .
Cd2 O2 Cd1 108.29(11) . .
C21 O3 Cd2 92.3(3) . 4_566
C21 O4 Cd2 91.0(2) . 4_566
C29 O5 Cd1 157.6(2) . .
C29 O5 Cd2 90.7(2) . .
Cd1 O5 Cd2 107.83(11) . .
C29 O6 Cd2 95.2(2) . .
C39 O7 Cd1 88.7(3) . 4_575
C39 O8 Cd1 93.7(2) . 4_575
C47 O9 C43 117.4(3) . .
C37 O10 C33 116.2(3) . .
C1 N1 C5 119.0(3) . .
C1 N1 Cd2 123.9(2) . .
C5 N1 Cd2 117.2(2) . .
C10 N2 C6 118.6(3) . .
C10 N2 Cd2 122.8(2) . .
C6 N2 Cd2 118.3(2) . .
C11 N3 C15 118.7(3) . .
C11 N3 Cd1 122.5(2) . .
C15 N3 Cd1 118.1(2) . .
C20 N4 C16 118.9(3) . .
C20 N4 Cd1 124.0(2) . .
C16 N4 Cd1 117.1(2) . .
N1 C1 C2 123.3(4) . .
N1 C1 H1 118.4 . .
C2 C1 H1 118.4 . .
C1 C2 C3 118.0(4) . .
C1 C2 H2 121.0 . .
C3 C2 H2 121.0 . .
C4 C3 C2 119.7(4) . .
C4 C3 H3 120.1 . .
C2 C3 H3 120.1 . .
C3 C4 C5 119.3(3) . .
C3 C4 H4 120.3 . .
C5 C4 H4 120.3 . .
N1 C5 C4 120.7(3) . .
N1 C5 C6 116.9(3) . .
C4 C5 C6 122.4(3) . .
N2 C6 C7 120.9(3) . .
N2 C6 C5 116.5(3) . .
C7 C6 C5 122.6(3) . .
C8 C7 C6 119.5(3) . .
C8 C7 H7 120.3 . .
C6 C7 H7 120.3 . .
C7 C8 C9 120.0(3) . .
C7 C8 H8 120.0 . .
C9 C8 H8 120.0 . .
C8 C9 C10 118.3(4) . .
C8 C9 H9 120.8 . .
C10 C9 H9 120.8 . .
N2 C10 C9 122.7(3) . .
N2 C10 H10 118.7 . .
C9 C10 H10 118.7 . .
N3 C11 C12 123.2(4) . .
N3 C11 H11 118.4 . .
C12 C11 H11 118.4 . .
C11 C12 C13 118.2(4) . .
C11 C12 H12 120.9 . .
C13 C12 H12 120.9 . .
C12 C13 C14 119.5(4) . .
C12 C13 H13 120.2 . .
C14 C13 H13 120.2 . .
C13 C14 C15 119.8(4) . .
C13 C14 H14 120.1 . .
C15 C14 H14 120.1 . .
N3 C15 C14 120.5(3) . .
N3 C15 C16 116.7(3) . .
C14 C15 C16 122.7(3) . .
N4 C16 C17 120.4(3) . .
N4 C16 C15 117.1(3) . .
C17 C16 C15 122.5(3) . .
C18 C17 C16 119.5(4) . .
C18 C17 H17 120.2 . .
C16 C17 H17 120.2 . .
C19 C18 C17 119.4(4) . .
C19 C18 H18 120.3 . .
C17 C18 H18 120.3 . .
C18 C19 C20 118.4(4) . .
C18 C19 H19 120.8 . .
C20 C19 H19 120.8 . .
N4 C20 C19 123.2(4) . .
N4 C20 H20 118.4 . .
C19 C20 H20 118.4 . .
O3 C21 O4 121.7(3) . .
O3 C21 C22 120.5(4) . .
O4 C21 C22 117.7(3) . .
O3 C21 Cd2 61.2(2) . 4_566
O4 C21 Cd2 61.45(18) . 4_566
C22 C21 Cd2 165.9(3) . 4_566
C24 C22 C23 118.5(3) . .
C24 C22 C21 119.9(3) . .
C23 C22 C21 121.4(4) . .
C22 C23 C36 120.5(4) . .
C22 C23 H23 119.8 . .
C36 C23 H23 119.8 . .
C22 C24 C38 121.6(4) . .
C22 C24 H24 119.2 . .
C38 C24 H24 119.2 . .
C26 C25 C48 121.9(4) . .
C26 C25 H25 119.0 . .
C48 C25 H25 119.0 . .
C27 C26 C25 117.3(3) . .
C27 C26 C28 121.2(3) . .
C25 C26 C28 121.5(3) . .
C26 C27 C46 121.2(3) . .
C26 C27 H27 119.4 . .
C46 C27 H27 119.4 . .
O1 C28 O2 120.7(3) . .
O1 C28 C26 119.0(3) . .
O2 C28 C26 120.3(3) . .
O6 C29 O5 120.6(3) . .
O6 C29 C30 119.2(3) . .
O5 C29 C30 120.2(3) . .
C31 C30 C35 118.1(3) . .
C31 C30 C29 122.4(3) . .
C35 C30 C29 119.6(3) . .
C30 C31 C32 120.8(4) . .
C30 C31 H31 119.6 . .
C32 C31 H31 119.6 . .
C33 C32 C31 120.0(4) . .
C33 C32 H32 120.0 . .
C31 C32 H32 120.0 . .
C32 C33 C34 120.4(4) . .
C32 C33 O10 118.7(4) . .
C34 C33 O10 120.8(4) . .
C33 C34 C35 120.0(4) . .
C33 C34 H34 120.0 . .
C35 C34 H34 120.0 . .
C30 C35 C34 120.7(3) . .
C30 C35 H35 119.7 . .
C34 C35 H35 119.7 . .
C37 C36 C23 119.9(4) . .
C37 C36 H36 120.1 . .
C23 C36 H36 120.1 . .
C36 C37 C38 120.8(4) . .
C36 C37 O10 118.8(4) . .
C38 C37 O10 120.2(4) . .
C37 C38 C24 118.7(4) . .
C37 C38 H38 120.7 . .
C24 C38 H38 120.7 . .
O7 C39 O8 122.8(4) . .
O7 C39 C40 119.8(4) . .
O8 C39 C40 117.2(4) . .
O7 C39 Cd1 64.9(2) . 4_575
O8 C39 Cd1 59.31(19) . 4_575
C40 C39 Cd1 163.5(3) . 4_575
C45 C40 C41 118.2(3) . .
C45 C40 C39 121.4(4) . .
C41 C40 C39 120.3(3) . .
C40 C41 C42 121.4(4) . .
C40 C41 H41 119.3 . .
C42 C41 H41 119.3 . .
C43 C42 C41 118.7(4) . .
C43 C42 H42 120.7 . .
C41 C42 H42 120.7 . .
C44 C43 C42 121.3(4) . .
C44 C43 O9 119.2(4) . .
C42 C43 O9 119.3(4) . .
C43 C44 C45 119.5(4) . .
C43 C44 H44 120.3 . .
C45 C44 H44 120.3 . .
C40 C45 C44 120.9(4) . .
C40 C45 H45 119.5 . .
C44 C45 H45 119.5 . .
C47 C46 C27 119.7(3) . .
C47 C46 H46 120.2 . .
C27 C46 H46 120.2 . .
C48 C47 C46 120.4(4) . .
C48 C47 O9 116.7(3) . .
C46 C47 O9 122.8(4) . .
C47 C48 C25 119.4(4) . .
C47 C48 H48 120.3 . .
C25 C48 H48 120.3 . .

loop_
_geom_bond_atom_site_label_1
_geom_bond_atom_site_label_2
_geom_bond_distance
_geom_bond_site_symmetry_2
Cd1 N3 2.334(3) .
Cd1 O8 2.354(4) 4_576
Cd1 N4 2.371(4) .
Cd1 O1 2.372(3) .
Cd1 O5 2.420(3) .
Cd1 O2 2.439(3) .
Cd1 O7 2.474(3) 4_576
Cd1 C39 2.732(4) 4_576
Cd2 N2 2.329(3) .
Cd2 N1 2.375(4) .
Cd2 O6 2.376(3) .
Cd2 O3 2.386(3) 4_565
Cd2 O4 2.390(4) 4_565
Cd2 O2 2.428(3) .
Cd2 O5 2.462(3) .
Cd2 C21 2.720(4) 4_565
O1 C28 1.249(4) .
O2 C28 1.263(4) .
O3 C21 1.216(4) .
O3 Cd2 2.386(3) 4_566
O4 C21 1.258(4) .
O4 Cd2 2.390(4) 4_566
O5 C29 1.264(4) .
O6 C29 1.246(4) .
O7 C39 1.216(4) .
O7 Cd1 2.474(3) 4_575
O8 C39 1.241(4) .
O8 Cd1 2.354(4) 4_575
O9 C47 1.394(4) .
O9 C43 1.400(4) .
O10 C37 1.396(4) .
O10 C33 1.399(4) .
N1 C1 1.331(4) .
N1 C5 1.346(4) .
N2 C10 1.347(4) .
N2 C6 1.359(4) .
N3 C11 1.347(4) .
N3 C15 1.349(4) .
N4 C20 1.340(4) .
N4 C16 1.345(4) .
C1 C2 1.374(5) .
C1 H1 0.9300 .
C2 C3 1.376(5) .
C2 H2 0.9300 .
C3 C4 1.373(5) .
C3 H3 0.9300 .
C4 C5 1.392(4) .
C4 H4 0.9300 .
C5 C6 1.493(4) .
C6 C7 1.390(4) .
C7 C8 1.372(5) .
C7 H7 0.9300 .
C8 C9 1.374(5) .
C8 H8 0.9300 .
C9 C10 1.382(5) .
C9 H9 0.9300 .
C10 H10 0.9300 .
C11 C12 1.370(5) .
C11 H11 0.9300 .
C12 C13 1.375(5) .
C12 H12 0.9300 .
C13 C14 1.377(5) .
C13 H13 0.9300 .
C14 C15 1.389(4) .
C14 H14 0.9300 .
C15 C16 1.486(5) .
C16 C17 1.392(5) .
C17 C18 1.384(5) .
C17 H17 0.9300 .
C18 C19 1.365(5) .
C18 H18 0.9300 .
C19 C20 1.370(5) .
C19 H19 0.9300 .
C20 H20 0.9300 .
C21 C22 1.506(5) .
C21 Cd2 2.720(4) 4_566
C22 C24 1.370(5) .
C22 C23 1.376(5) .
C23 C36 1.391(5) .
C23 H23 0.9300 .
C24 C38 1.393(5) .
C24 H24 0.9300 .
C25 C26 1.376(5) .
C25 C48 1.385(5) .
C25 H25 0.9300 .
C26 C27 1.372(4) .
C26 C28 1.499(4) .
C27 C46 1.396(5) .
C27 H27 0.9300 .
C29 C30 1.501(4) .
C30 C31 1.381(5) .
C30 C35 1.379(4) .
C31 C32 1.393(5) .
C31 H31 0.9300 .
C32 C33 1.355(5) .
C32 H32 0.9300 .
C33 C34 1.359(5) .
C34 C35 1.396(5) .
C34 H34 0.9300 .
C35 H35 0.9300 .
C36 C37 1.361(5) .
C36 H36 0.9300 .
C37 C38 1.367(5) .
C38 H38 0.9300 .
C39 C40 1.517(5) .
C39 Cd1 2.732(4) 4_575
C40 C45 1.383(5) .
C40 C41 1.383(5) .
C41 C42 1.387(5) .
C41 H41 0.9300 .
C42 C43 1.374(5) .
C42 H42 0.9300 .
C43 C44 1.362(5) .
C44 C45 1.386(5) .
C44 H44 0.9300 .
C45 H45 0.9300 .
C46 C47 1.360(5) .
C46 H46 0.9300 .
C47 C48 1.360(5) .
C48 H48 0.9300 .

loop_
_geom_torsion_atom_site_label_1
_geom_torsion_atom_site_label_2
_geom_torsion_atom_site_label_3
_geom_torsion_atom_site_label_4
_geom_torsion
_geom_torsion_site_symmetry_1
N3 Cd1 O1 C28 111.5(2) .
O8 Cd1 O1 C28 -100.8(2) 4_576
N4 Cd1 O1 C28 -178.2(2) .
O5 Cd1 O1 C28 25.8(2) .
O2 Cd1 O1 C28 0.53(19) .
O7 Cd1 O1 C28 -80.9(2) 4_576
C39 Cd1 O1 C28 -84.8(2) 4_576
N2 Cd2 O2 C28 -127.0(4) .
N1 Cd2 O2 C28 -77.4(5) .
O6 Cd2 O2 C28 144.4(4) .
O3 Cd2 O2 C28 42.7(4) 4_565
O4 Cd2 O2 C28 -7.9(4) 4_565
O5 Cd2 O2 C28 128.6(4) .
C21 Cd2 O2 C28 18.7(4) 4_565
N2 Cd2 O2 Cd1 107.20(13) .
N1 Cd2 O2 Cd1 156.73(10) .
O6 Cd2 O2 Cd1 18.53(14) .
O3 Cd2 O2 Cd1 -83.14(13) 4_565
O4 Cd2 O2 Cd1 -133.75(12) 4_565
O5 Cd2 O2 Cd1 2.79(9) .
C21 Cd2 O2 Cd1 -107.14(14) 4_565
N3 Cd1 O2 C28 -76.6(2) .
O8 Cd1 O2 C28 133.1(2) 4_576
N4 Cd1 O2 C28 1.5(3) .
O1 Cd1 O2 C28 -0.53(18) .
O5 Cd1 O2 C28 -158.2(2) .
O7 Cd1 O2 C28 96.2(2) 4_576
C39 Cd1 O2 C28 115.3(2) 4_576
N3 Cd1 O2 Cd2 78.77(13) .
O8 Cd1 O2 Cd2 -71.60(15) 4_576
N4 Cd1 O2 Cd2 156.87(11) .
O1 Cd1 O2 Cd2 154.82(14) .
O5 Cd1 O2 Cd2 -2.83(9) .
O7 Cd1 O2 Cd2 -108.41(13) 4_576
C39 Cd1 O2 Cd2 -89.39(14) 4_576
N3 Cd1 O5 C29 110.4(6) .
O8 Cd1 O5 C29 -12.7(6) 4_576
N4 Cd1 O5 C29 59.7(7) .
O1 Cd1 O5 C29 -163.1(6) .
O2 Cd1 O5 C29 -141.9(6) .
O7 Cd1 O5 C29 -62.3(6) 4_576
C39 Cd1 O5 C29 -38.7(6) 4_576
N3 Cd1 O5 Cd2 -104.93(13) .
O8 Cd1 O5 Cd2 131.99(12) 4_576
N4 Cd1 O5 Cd2 -155.66(11) .
O1 Cd1 O5 Cd2 -18.48(14) .
O2 Cd1 O5 Cd2 2.79(9) .
O7 Cd1 O5 Cd2 82.33(13) 4_576
C39 Cd1 O5 Cd2 105.95(14) 4_576
N2 Cd2 O5 C29 83.1(2) .
N1 Cd2 O5 C29 9.1(3) .
O6 Cd2 O5 C29 0.91(19) .
O3 Cd2 O5 C29 -93.0(2) 4_565
O4 Cd2 O5 C29 -132.4(2) 4_565
O2 Cd2 O5 C29 164.5(2) .
C21 Cd2 O5 C29 -111.9(2) 4_565
N2 Cd2 O5 Cd1 -84.21(13) .
N1 Cd2 O5 Cd1 -158.16(11) .
O6 Cd2 O5 Cd1 -166.38(14) .
O3 Cd2 O5 Cd1 99.72(13) 4_565
O4 Cd2 O5 Cd1 60.29(16) 4_565
O2 Cd2 O5 Cd1 -2.81(9) .
C21 Cd2 O5 Cd1 80.82(15) 4_565
N2 Cd2 O6 C29 -105.4(2) .
N1 Cd2 O6 C29 -175.7(2) .
O3 Cd2 O6 C29 86.7(2) 4_565
O4 Cd2 O6 C29 109.4(2) 4_565
O2 Cd2 O6 C29 -19.6(2) .
O5 Cd2 O6 C29 -0.92(19) .
C21 Cd2 O6 C29 91.9(2) 4_565
N2 Cd2 N1 C1 175.0(3) .
O6 Cd2 N1 C1 -92.7(3) .
O3 Cd2 N1 C1 0.0(3) 4_565
O4 Cd2 N1 C1 52.1(3) 4_565
O2 Cd2 N1 C1 121.3(3) .
O5 Cd2 N1 C1 -99.3(3) .
C21 Cd2 N1 C1 26.4(3) 4_565
N2 Cd2 N1 C5 -6.5(2) .
O6 Cd2 N1 C5 85.7(2) .
O3 Cd2 N1 C5 178.5(2) 4_565
O4 Cd2 N1 C5 -129.5(2) 4_565
O2 Cd2 N1 C5 -60.2(3) .
O5 Cd2 N1 C5 79.1(3) .
C21 Cd2 N1 C5 -155.2(2) 4_565
N1 Cd2 N2 C10 -177.5(3) .
O6 Cd2 N2 C10 96.1(3) .
O3 Cd2 N2 C10 -154.7(4) 4_565
O4 Cd2 N2 C10 -106.5(3) 4_565
O2 Cd2 N2 C10 -26.9(3) .
O5 Cd2 N2 C10 43.3(3) .
C21 Cd2 N2 C10 -111.2(3) 4_565
N1 Cd2 N2 C6 7.8(2) .
O6 Cd2 N2 C6 -78.6(2) .
O3 Cd2 N2 C6 30.6(5) 4_565
O4 Cd2 N2 C6 78.8(2) 4_565
O2 Cd2 N2 C6 158.4(2) .
O5 Cd2 N2 C6 -131.5(2) .
C21 Cd2 N2 C6 74.1(3) 4_565
O8 Cd1 N3 C11 111.9(3) 4_576
N4 Cd1 N3 C11 -178.1(3) .
O1 Cd1 N3 C11 -90.9(3) .
O5 Cd1 N3 C11 31.4(3) .
O2 Cd1 N3 C11 -39.2(3) .
O7 Cd1 N3 C11 176.3(4) 4_576
C39 Cd1 N3 C11 117.9(3) 4_576
O8 Cd1 N3 C15 -77.4(3) 4_576
N4 Cd1 N3 C15 -7.4(2) .
O1 Cd1 N3 C15 79.8(2) .
O5 Cd1 N3 C15 -158.0(2) .
O2 Cd1 N3 C15 131.5(2) .
O7 Cd1 N3 C15 -13.0(6) 4_576
C39 Cd1 N3 C15 -71.4(3) 4_576
N3 Cd1 N4 C20 -176.3(3) .
O8 Cd1 N4 C20 -49.1(3) 4_576
O1 Cd1 N4 C20 94.2(3) .
O5 Cd1 N4 C20 -121.0(3) .
O2 Cd1 N4 C20 92.5(3) .
O7 Cd1 N4 C20 2.5(3) 4_576
C39 Cd1 N4 C20 -23.9(3) 4_576
N3 Cd1 N4 C16 4.0(2) .
O8 Cd1 N4 C16 131.2(2) 4_576
O1 Cd1 N4 C16 -85.5(3) .
O5 Cd1 N4 C16 59.2(3) .
O2 Cd1 N4 C16 -87.2(3) .
O7 Cd1 N4 C16 -177.2(2) 4_576
C39 Cd1 N4 C16 156.4(2) 4_576
C5 N1 C1 C2 -0.1(6) .
Cd2 N1 C1 C2 178.3(3) .
N1 C1 C2 C3 -1.4(6) .
C1 C2 C3 C4 1.6(7) .
C2 C3 C4 C5 -0.4(7) .
C1 N1 C5 C4 1.4(5) .
Cd2 N1 C5 C4 -177.1(3) .
C1 N1 C5 C6 -176.6(3) .
Cd2 N1 C5 C6 4.9(4) .
C3 C4 C5 N1 -1.1(6) .
C3 C4 C5 C6 176.8(4) .
C10 N2 C6 C7 -0.8(5) .
Cd2 N2 C6 C7 174.2(2) .
C10 N2 C6 C5 176.8(3) .
Cd2 N2 C6 C5 -8.2(4) .
N1 C5 C6 N2 2.1(4) .
C4 C5 C6 N2 -175.9(3) .
N1 C5 C6 C7 179.7(3) .
C4 C5 C6 C7 1.7(5) .
N2 C6 C7 C8 1.9(5) .
C5 C6 C7 C8 -175.6(3) .
C6 C7 C8 C9 -1.2(6) .
C7 C8 C9 C10 -0.4(6) .
C6 N2 C10 C9 -0.9(5) .
Cd2 N2 C10 C9 -175.6(3) .
C8 C9 C10 N2 1.5(6) .
C15 N3 C11 C12 0.1(6) .
Cd1 N3 C11 C12 170.7(3) .
N3 C11 C12 C13 -0.8(6) .
C11 C12 C13 C14 0.6(6) .
C12 C13 C14 C15 0.3(6) .
C11 N3 C15 C14 0.9(5) .
Cd1 N3 C15 C14 -170.2(3) .
C11 N3 C15 C16 -179.2(3) .
Cd1 N3 C15 C16 9.8(4) .
C13 C14 C15 N3 -1.1(5) .
C13 C14 C15 C16 179.0(3) .
C20 N4 C16 C17 0.2(5) .
Cd1 N4 C16 C17 179.9(3) .
C20 N4 C16 C15 179.6(3) .
Cd1 N4 C16 C15 -0.7(4) .
N3 C15 C16 N4 -6.0(5) .
C14 C15 C16 N4 174.0(3) .
N3 C15 C16 C17 173.4(3) .
C14 C15 C16 C17 -6.6(5) .
N4 C16 C17 C18 -0.6(6) .
C15 C16 C17 C18 -180.0(4) .
C16 C17 C18 C19 0.7(7) .
C17 C18 C19 C20 -0.5(7) .
C16 N4 C20 C19 0.1(6) .
Cd1 N4 C20 C19 -179.6(3) .
C18 C19 C20 N4 0.0(7) .
Cd2 O3 C21 O4 11.3(4) 4_566
Cd2 O3 C21 C22 -163.9(3) 4_566
Cd2 O4 C21 O3 -11.3(4) 4_566
Cd2 O4 C21 C22 164.0(3) 4_566
O3 C21 C22 C24 -8.8(6) .
O4 C21 C22 C24 175.8(4) .
Cd2 C21 C22 C24 -101.5(12) 4_566
O3 C21 C22 C23 166.5(4) .
O4 C21 C22 C23 -8.9(5) .
Cd2 C21 C22 C23 73.8(13) 4_566
C24 C22 C23 C36 1.8(6) .
C21 C22 C23 C36 -173.6(3) .
C23 C22 C24 C38 -1.6(6) .
C21 C22 C24 C38 173.9(4) .
C48 C25 C26 C27 2.7(6) .
C48 C25 C26 C28 179.6(4) .
C25 C26 C27 C46 -2.1(6) .
C28 C26 C27 C46 -179.1(4) .
Cd1 O1 C28 O2 -1.0(3) .
Cd1 O1 C28 C26 176.2(3) .
Cd2 O2 C28 O1 -128.7(4) .
Cd1 O2 C28 O1 0.9(3) .
Cd2 O2 C28 C26 54.1(6) .
Cd1 O2 C28 C26 -176.2(3) .
C27 C26 C28 O1 -1.5(5) .
C25 C26 C28 O1 -178.4(3) .
C27 C26 C28 O2 175.7(3) .
C25 C26 C28 O2 -1.2(5) .
Cd2 O6 C29 O5 1.7(3) .
Cd2 O6 C29 C30 -176.4(3) .
Cd1 O5 C29 O6 145.0(5) .
Cd2 O5 C29 O6 -1.6(3) .
Cd1 O5 C29 C30 -37.0(8) .
Cd2 O5 C29 C30 176.5(3) .
O6 C29 C30 C31 -163.4(4) .
O5 C29 C30 C31 18.5(5) .
O6 C29 C30 C35 16.4(5) .
O5 C29 C30 C35 -161.7(3) .
C35 C30 C31 C32 1.3(6) .
C29 C30 C31 C32 -178.9(4) .
C30 C31 C32 C33 0.7(7) .
C31 C32 C33 C34 -1.6(7) .
C31 C32 C33 O10 175.7(4) .
C37 O10 C33 C32 123.2(4) .
C37 O10 C33 C34 -59.4(5) .
C32 C33 C34 C35 0.5(6) .
O10 C33 C34 C35 -176.8(3) .
C31 C30 C35 C34 -2.4(6) .
C29 C30 C35 C34 177.8(3) .
C33 C34 C35 C30 1.6(6) .
C22 C23 C36 C37 0.0(6) .
C23 C36 C37 C38 -2.1(6) .
C23 C36 C37 O10 172.9(3) .
C33 O10 C37 C36 119.0(4) .
C33 O10 C37 C38 -65.9(5) .
C36 C37 C38 C24 2.4(6) .
O10 C37 C38 C24 -172.6(3) .
C22 C24 C38 C37 -0.5(7) .
Cd1 O7 C39 O8 -13.3(4) 4_575
Cd1 O7 C39 C40 162.1(3) 4_575
Cd1 O8 C39 O7 14.0(4) 4_575
Cd1 O8 C39 C40 -161.5(3) 4_575
O7 C39 C40 C45 -171.5(4) .
O8 C39 C40 C45 4.1(5) .
Cd1 C39 C40 C45 -69.4(11) 4_575
O7 C39 C40 C41 4.1(5) .
O8 C39 C40 C41 179.8(4) .
Cd1 C39 C40 C41 106.2(10) 4_575
C45 C40 C41 C42 1.3(6) .
C39 C40 C41 C42 -174.5(3) .
C40 C41 C42 C43 -0.1(6) .
C41 C42 C43 C44 -1.7(6) .
C41 C42 C43 O9 173.6(3) .
C47 O9 C43 C44 -108.4(4) .
C47 O9 C43 C42 76.2(5) .
C42 C43 C44 C45 2.2(6) .
O9 C43 C44 C45 -173.0(3) .
C41 C40 C45 C44 -0.8(5) .
C39 C40 C45 C44 174.9(3) .
C43 C44 C45 C40 -1.0(6) .
C26 C27 C46 C47 -0.4(7) .
C27 C46 C47 C48 2.4(7) .
C27 C46 C47 O9 177.6(4) .
C43 O9 C47 C48 -153.2(4) .
C43 O9 C47 C46 31.5(6) .
C46 C47 C48 C25 -1.9(7) .
O9 C47 C48 C25 -177.4(4) .
C26 C25 C48 C47 -0.7(7) .
